data_2205895
loop_
_publ_author_name
'Sun, Yu-Xi'
'Yang, Guang'
'Chen, Guang'
'Sun, Min'
'Zhang, Hong-Lin'

_publ_section_title
;
 Bis(5-bromo-<i>N</i>-cyclohexylsalicylideneaminato)nickel(II): an
 orthorhombic polymorph
;
_journal_issue 6
_journal_name_full 'Acta Crystallographica Section E'
_journal_page_first m1103
_journal_page_last m1104
_journal_paper_doi 10.1107/S1600536805014339
_journal_volume 61
_journal_year 2005
_chemical_formula_iupac '[Ni (C13 H15 Br N O)2]'
_chemical_formula_moiety 'C26 H30 Br2 N2 Ni O2'
_chemical_formula_sum 'C26 H30 Br2 N2 Ni O2'
_chemical_formula_weight 621.05
_chemical_name_systematic
;
Bis(5-bromo-N-cyclohexylsalicylideneaminato)nickel(II)
;
_space_group_IT_number 61
_symmetry_cell_setting orthorhombic
_symmetry_space_group_name_Hall '-P 2ac 2ab'
_symmetry_space_group_name_H-M 'P b c a'
_atom_sites_solution_hydrogens geom
_atom_sites_solution_primary direct
_atom_sites_solution_secondary difmap
_audit_creation_method SHELXL-97
_cell_angle_alpha 90.00
_cell_angle_beta 90.00
_cell_angle_gamma 90.00
_cell_formula_units_Z 8
_cell_length_a 14.979(3)
_cell_length_b 13.609(3)
_cell_length_c 25.164(5)
_cell_measurement_reflns_used 4960
_cell_measurement_temperature 298(2)
_cell_measurement_theta_max 20.61
_cell_measurement_theta_min 2.59
_cell_volume 5129.7(18)
_computing_cell_refinement 'SAINT (Bruker, 2002)'
_computing_data_collection 'SMART (Bruker, 2002)'
_computing_data_reduction SAINT
_computing_molecular_graphics SHELXTL
_computing_publication_material SHELXTL
_computing_structure_refinement SHELXTL
_computing_structure_solution 'SHELXTL (Sheldrick, 1997)'
_diffrn_ambient_temperature 298(2)
_diffrn_measured_fraction_theta_full 0.999
_diffrn_measured_fraction_theta_max 0.999
_diffrn_measurement_device_type 'Bruker APEX area-detector'
_diffrn_measurement_method '\f and \w'
_diffrn_radiation_monochromator graphite
_diffrn_radiation_source 'fine-focus sealed tube'
_diffrn_radiation_type MoK\a
_diffrn_radiation_wavelength 0.71073
_diffrn_reflns_av_R_equivalents 0.0689
_diffrn_reflns_av_sigmaI/netI 0.0529
_diffrn_reflns_limit_h_max 19
_diffrn_reflns_limit_h_min -19
_diffrn_reflns_limit_k_max 17
_diffrn_reflns_limit_k_min -17
_diffrn_reflns_limit_l_max 32
_diffrn_reflns_limit_l_min -32
_diffrn_reflns_number 42110
_diffrn_reflns_theta_full 27.50
_diffrn_reflns_theta_max 27.50
_diffrn_reflns_theta_min 1.62
_diffrn_standards_decay_% 0
_diffrn_standards_number 0
_exptl_absorpt_coefficient_mu 3.898
_exptl_absorpt_correction_T_max 0.515
_exptl_absorpt_correction_T_min 0.378
_exptl_absorpt_correction_type multi-scan
_exptl_absorpt_process_details '(SADABS; Sheldrick, 1996)'
_exptl_crystal_colour green
_exptl_crystal_density_diffrn 1.608
_exptl_crystal_density_method 'not measured'
_exptl_crystal_description Block
_exptl_crystal_F_000 2512
_exptl_crystal_size_max 0.28
_exptl_crystal_size_mid 0.19
_exptl_crystal_size_min 0.17
_refine_diff_density_max 0.791
_refine_diff_density_min -0.481
_refine_ls_extinction_method none
_refine_ls_goodness_of_fit_ref 1.019
_refine_ls_hydrogen_treatment constr
_refine_ls_matrix_type full
_refine_ls_number_parameters 298
_refine_ls_number_reflns 5884
_refine_ls_number_restraints 0
_refine_ls_restrained_S_all 1.019
_refine_ls_R_factor_all 0.0977
_refine_ls_R_factor_gt 0.0488
_refine_ls_shift/su_max 0.001
_refine_ls_shift/su_mean 0.000
_refine_ls_structure_factor_coef Fsqd
_refine_ls_weighting_details 'calc w = 1/[\s^2^(Fo^2^)+(0.0595P)^2^+3.6844P] where P = (Fo^2^+2Fc^2^)/3'
_refine_ls_weighting_scheme calc
_refine_ls_wR_factor_gt 0.1155
_refine_ls_wR_factor_ref 0.1380
_reflns_number_gt 3526
_reflns_number_total 5884
_reflns_threshold_expression I>2\s(I)
_cod_data_source_file ci6575.cif
_cod_data_source_block I
_cod_depositor_comments
;
The following automatic conversions were performed:
'_symmetry_cell_setting' value 'Orthorhombic' changed to 'orthorhombic'
according to '/home/saulius/struct/CIF-dictionaries/cif_core.dic'
dictionary named 'cif_core.dic' version 2.4.1 from 2010-06-29.

Automatic conversion script
Id: cif_fix_enum 1527 2010-12-29 10:47:43Z saulius 

The following automatic conversions were performed:

'_symmetry_cell_setting' value 'Orthorhombic' changed to
'orthorhombic' according to
/home/saulius/struct/CIF-dictionaries/cif_core.dic dictionary named
'cif_core.dic' version 2.4.1 from 2010-06-29.

Automatic conversion script
Id: cif_fix_values 1715 2011-07-08 13:25:40Z adriana 
;
_cod_database_code 2205895
_cod_database_fobs_code 2205895

loop_
_symmetry_equiv_pos_as_xyz
'x, y, z'
'-x+1/2, -y, z+1/2'
'-x, y+1/2, -z+1/2'
'x+1/2, -y+1/2, -z'
'-x, -y, -z'
'x-1/2, y, -z-1/2'
'x, -y-1/2, z-1/2'
'-x-1/2, y-1/2, z'

loop_
_atom_site_label
_atom_site_fract_x
_atom_site_fract_y
_atom_site_fract_z
_atom_site_U_iso_or_equiv
_atom_site_adp_type
_atom_site_calc_flag
_atom_site_refinement_flags
_atom_site_occupancy
_atom_site_type_symbol
Ni1 0.14080(3) 0.41984(4) 0.30741(2) 0.04379(16) Uani d . 1 Ni
Br1 0.32262(4) 0.74273(4) 0.10120(2) 0.0767(2) Uani d . 1 Br
Br2 -0.11596(5) 0.10564(5) 0.48975(3) 0.0944(3) Uani d . 1 Br
O1 0.2188(2) 0.4106(2) 0.24726(13) 0.0584(8) Uani d . 1 O
O2 0.1592(2) 0.3339(2) 0.36685(14) 0.0634(9) Uani d . 1 O
N1 0.1721(2) 0.5618(3) 0.32223(14) 0.0501(9) Uani d . 1 N
N2 0.0148(2) 0.3755(3) 0.29242(14) 0.0485(9) Uani d . 1 N
C1 0.2395(3) 0.4866(3) 0.21734(18) 0.0531(11) Uani d . 1 C
C2 0.2363(3) 0.5865(3) 0.23446(17) 0.0472(10) Uani d . 1 C
C3 0.2635(3) 0.6619(3) 0.20042(18) 0.0543(11) Uani d . 1 C
H3 0.2635 0.7266 0.2124 0.065 Uiso calc R 1 H
C4 0.2905(3) 0.6410(3) 0.14916(18) 0.0551(11) Uani d . 1 C
C5 0.2944(3) 0.5449(4) 0.1316(2) 0.0632(13) Uani d . 1 C
H5 0.3132 0.5313 0.0972 0.076 Uiso calc R 1 H
C6 0.2709(3) 0.4700(4) 0.16479(19) 0.0615(13) Uani d . 1 C
H6 0.2755 0.4057 0.1526 0.074 Uiso calc R 1 H
C7 0.2089(3) 0.6163(3) 0.28726(17) 0.0504(11) Uani d . 1 C
H7 0.2190 0.6815 0.2965 0.060 Uiso calc R 1 H
C8 0.1536(3) 0.6040(3) 0.37564(18) 0.0547(12) Uani d . 1 C
H8 0.1628 0.6752 0.3741 0.066 Uiso calc R 1 H
C9 0.2172(3) 0.5614(4) 0.41603(18) 0.0650(13) Uani d . 1 C
H9A 0.2777 0.5809 0.4071 0.078 Uiso calc R 1 H
H9B 0.2142 0.4902 0.4145 0.078 Uiso calc R 1 H
C10 0.1956(4) 0.5954(4) 0.4726(2) 0.0757(15) Uani d . 1 C
H10A 0.2348 0.5624 0.4975 0.091 Uiso calc R 1 H
H10B 0.2060 0.6656 0.4755 0.091 Uiso calc R 1 H
C11 0.1003(4) 0.5734(4) 0.4865(2) 0.0717(14) Uani d . 1 C
H11A 0.0875 0.5983 0.5218 0.086 Uiso calc R 1 H
H11B 0.0913 0.5028 0.4868 0.086 Uiso calc R 1 H
C12 0.0365(3) 0.6204(4) 0.44653(19) 0.0671(14) Uani d . 1 C
H12A 0.0426 0.6913 0.4479 0.081 Uiso calc R 1 H
H12B -0.0245 0.6039 0.4557 0.081 Uiso calc R 1 H
C13 0.0570(3) 0.5841(4) 0.39029(19) 0.0597(12) Uani d . 1 C
H13A 0.0454 0.5141 0.3882 0.072 Uiso calc R 1 H
H13B 0.0181 0.6170 0.3652 0.072 Uiso calc R 1 H
C14 0.0945(3) 0.2903(3) 0.39322(18) 0.0524(11) Uani d . 1 C
C15 0.0058(3) 0.2801(3) 0.37469(17) 0.0477(10) Uani d . 1 C
C16 -0.0553(3) 0.2246(3) 0.40418(17) 0.0567(12) Uani d . 1 C
H16 -0.1132 0.2166 0.3915 0.068 Uiso calc R 1 H
C17 -0.0313(4) 0.1818(3) 0.45144(19) 0.0635(13) Uani d . 1 C
C18 0.0537(4) 0.1939(4) 0.47074(19) 0.0647(13) Uani d . 1 C
H18 0.0698 0.1654 0.5029 0.078 Uiso calc R 1 H
C19 0.1142(4) 0.2473(3) 0.4429(2) 0.0634(13) Uani d . 1 C
H19 0.1710 0.2560 0.4571 0.076 Uiso calc R 1 H
C20 -0.0268(3) 0.3198(3) 0.32493(17) 0.0515(11) Uani d . 1 C
H20 -0.0848 0.3026 0.3155 0.062 Uiso calc R 1 H
C21 -0.0333(3) 0.4025(3) 0.24301(17) 0.0493(11) Uani d . 1 C
H21 -0.0968 0.3880 0.2478 0.059 Uiso calc R 1 H
C22 -0.0230(3) 0.5108(3) 0.23252(18) 0.0581(12) Uani d . 1 C
H22A 0.0400 0.5273 0.2307 0.070 Uiso calc R 1 H
H22B -0.0494 0.5478 0.2614 0.070 Uiso calc R 1 H
C23 -0.0685(4) 0.5387(4) 0.18010(19) 0.0701(14) Uani d . 1 C
H23A -0.1322 0.5272 0.1829 0.084 Uiso calc R 1 H
H23B -0.0594 0.6081 0.1731 0.084 Uiso calc R 1 H
C24 -0.0309(4) 0.4789(4) 0.1348(2) 0.0795(16) Uani d . 1 C
H24A -0.0609 0.4966 0.1020 0.095 Uiso calc R 1 H
H24B 0.0322 0.4930 0.1308 0.095 Uiso calc R 1 H
C25 -0.0438(4) 0.3717(4) 0.14560(19) 0.0797(16) Uani d . 1 C
H25A -0.0188 0.3337 0.1166 0.096 Uiso calc R 1 H
H25B -0.1071 0.3572 0.1476 0.096 Uiso calc R 1 H
C26 0.0015(4) 0.3419(4) 0.19785(18) 0.0688(14) Uani d . 1 C
H26A -0.0098 0.2729 0.2049 0.083 Uiso calc R 1 H
H26B 0.0655 0.3510 0.1947 0.083 Uiso calc R 1 H

loop_
_atom_site_aniso_label
_atom_site_aniso_U_11
_atom_site_aniso_U_22
_atom_site_aniso_U_33
_atom_site_aniso_U_12
_atom_site_aniso_U_13
_atom_site_aniso_U_23
Ni1 0.0410(3) 0.0384(3) 0.0520(3) -0.0025(2) -0.0010(2) -0.0032(2)
Br1 0.0886(4) 0.0794(4) 0.0620(3) -0.0030(3) 0.0206(3) 0.0051(3)
Br2 0.1130(5) 0.1028(5) 0.0673(4) -0.0188(4) 0.0054(3) 0.0278(3)
O1 0.059(2) 0.0434(17) 0.073(2) -0.0014(15) 0.0155(16) -0.0070(16)
O2 0.0515(19) 0.063(2) 0.076(2) -0.0038(16) -0.0122(17) 0.0100(18)
N1 0.051(2) 0.047(2) 0.053(2) -0.0033(17) 0.0080(17) -0.0084(17)
N2 0.051(2) 0.0444(19) 0.050(2) -0.0010(17) -0.0055(17) 0.0023(17)
C1 0.042(2) 0.056(3) 0.062(3) -0.001(2) 0.002(2) -0.011(2)
C2 0.046(2) 0.047(2) 0.049(3) -0.001(2) 0.0036(19) -0.005(2)
C3 0.045(3) 0.058(3) 0.060(3) 0.001(2) 0.003(2) -0.008(2)
C4 0.051(3) 0.065(3) 0.049(3) 0.001(2) 0.002(2) -0.004(2)
C5 0.061(3) 0.079(4) 0.049(3) 0.003(3) 0.010(2) -0.012(3)
C6 0.064(3) 0.059(3) 0.062(3) 0.003(2) 0.006(2) -0.017(3)
C7 0.049(2) 0.049(2) 0.053(3) -0.004(2) 0.005(2) -0.005(2)
C8 0.062(3) 0.051(3) 0.051(3) -0.004(2) 0.011(2) -0.011(2)
C9 0.053(3) 0.083(4) 0.059(3) -0.006(3) 0.002(2) -0.017(3)
C10 0.075(4) 0.093(4) 0.059(3) -0.004(3) 0.002(3) -0.011(3)
C11 0.086(4) 0.075(4) 0.054(3) -0.004(3) 0.014(3) 0.007(3)
C12 0.064(3) 0.071(3) 0.066(3) -0.002(3) 0.019(3) -0.003(3)
C13 0.052(3) 0.067(3) 0.060(3) 0.005(2) 0.009(2) 0.001(2)
C14 0.061(3) 0.038(2) 0.058(3) 0.004(2) -0.007(2) -0.006(2)
C15 0.055(3) 0.043(2) 0.045(2) 0.001(2) -0.006(2) 0.0004(19)
C16 0.061(3) 0.058(3) 0.051(3) 0.000(2) -0.008(2) -0.002(2)
C17 0.083(4) 0.055(3) 0.052(3) 0.001(3) 0.003(3) 0.004(2)
C18 0.085(4) 0.060(3) 0.049(3) 0.012(3) -0.015(3) 0.002(2)
C19 0.065(3) 0.062(3) 0.063(3) 0.004(3) -0.023(3) 0.000(2)
C20 0.053(3) 0.049(3) 0.053(3) -0.004(2) -0.006(2) 0.000(2)
C21 0.046(2) 0.051(3) 0.051(3) -0.004(2) -0.005(2) 0.004(2)
C22 0.062(3) 0.056(3) 0.057(3) 0.005(2) -0.003(2) 0.004(2)
C23 0.079(4) 0.065(3) 0.067(3) 0.004(3) -0.005(3) 0.019(3)
C24 0.086(4) 0.094(4) 0.058(3) 0.003(3) -0.001(3) 0.019(3)
C25 0.103(4) 0.086(4) 0.050(3) 0.017(3) -0.012(3) -0.004(3)
C26 0.089(4) 0.058(3) 0.059(3) 0.005(3) -0.012(3) -0.008(2)

loop_
_atom_type_symbol
_atom_type_description
_atom_type_scat_dispersion_real
_atom_type_scat_dispersion_imag
_atom_type_scat_source
C C 0.0033 0.0016 'International Tables Vol C Tables 4.2.6.8 and 6.1.1.4'
H H 0.0000 0.0000 'International Tables Vol C Tables 4.2.6.8 and 6.1.1.4'
N N 0.0061 0.0033 'International Tables Vol C Tables 4.2.6.8 and 6.1.1.4'
O O 0.0106 0.0060 'International Tables Vol C Tables 4.2.6.8 and 6.1.1.4'
Br Br -0.2901 2.4595 'International Tables Vol C Tables 4.2.6.8 and 6.1.1.4'
Ni Ni 0.3393 1.1124 'International Tables Vol C Tables 4.2.6.8 and 6.1.1.4'

loop_
_geom_angle_atom_site_label_1
_geom_angle_atom_site_label_2
_geom_angle_atom_site_label_3
_geom_angle
_geom_angle_publ_flag
O1 Ni1 O2 119.23(14) y
O1 Ni1 N2 113.75(14) y
O2 Ni1 N2 95.61(14) y
O1 Ni1 N1 93.83(13) y
O2 Ni1 N1 113.91(15) y
N2 Ni1 N1 122.50(14) y
C1 O1 Ni1 123.0(3) ?
C14 O2 Ni1 124.2(3) ?
C7 N1 C8 118.7(4) ?
C7 N1 Ni1 121.8(3) ?
C8 N1 Ni1 119.4(3) ?
C20 N2 C21 116.6(4) ?
C20 N2 Ni1 120.9(3) ?
C21 N2 Ni1 122.5(3) ?
O1 C1 C6 119.0(4) ?
O1 C1 C2 124.6(4) ?
C6 C1 C2 116.3(4) ?
C3 C2 C1 120.3(4) ?
C3 C2 C7 116.1(4) ?
C1 C2 C7 123.6(4) ?
C4 C3 C2 120.4(4) ?
C4 C3 H3 119.8 ?
C2 C3 H3 119.8 ?
C3 C4 C5 120.4(4) ?
C3 C4 Br1 121.2(4) ?
C5 C4 Br1 118.4(3) ?
C6 C5 C4 120.0(4) ?
C6 C5 H5 120.0 ?
C4 C5 H5 120.0 ?
C5 C6 C1 122.4(4) ?
C5 C6 H6 118.8 ?
C1 C6 H6 118.8 ?
N1 C7 C2 126.4(4) ?
N1 C7 H7 116.8 ?
C2 C7 H7 116.8 ?
N1 C8 C9 110.0(4) ?
N1 C8 C13 109.2(4) ?
C9 C8 C13 111.7(4) ?
N1 C8 H8 108.6 ?
C9 C8 H8 108.6 ?
C13 C8 H8 108.6 ?
C8 C9 C10 112.1(4) ?
C8 C9 H9A 109.2 ?
C10 C9 H9A 109.2 ?
C8 C9 H9B 109.2 ?
C10 C9 H9B 109.2 ?
H9A C9 H9B 107.9 ?
C11 C10 C9 111.0(4) ?
C11 C10 H10A 109.4 ?
C9 C10 H10A 109.4 ?
C11 C10 H10B 109.4 ?
C9 C10 H10B 109.4 ?
H10A C10 H10B 108.0 ?
C10 C11 C12 111.0(4) ?
C10 C11 H11A 109.4 ?
C12 C11 H11A 109.4 ?
C10 C11 H11B 109.4 ?
C12 C11 H11B 109.4 ?
H11A C11 H11B 108.0 ?
C11 C12 C13 110.4(4) ?
C11 C12 H12A 109.6 ?
C13 C12 H12A 109.6 ?
C11 C12 H12B 109.6 ?
C13 C12 H12B 109.6 ?
H12A C12 H12B 108.1 ?
C8 C13 C12 111.0(4) ?
C8 C13 H13A 109.4 ?
C12 C13 H13A 109.4 ?
C8 C13 H13B 109.4 ?
C12 C13 H13B 109.4 ?
H13A C13 H13B 108.0 ?
O2 C14 C19 118.6(4) ?
O2 C14 C15 124.7(4) ?
C19 C14 C15 116.7(4) ?
C16 C15 C14 119.4(4) ?
C16 C15 C20 116.1(4) ?
C14 C15 C20 124.4(4) ?
C17 C16 C15 121.2(5) ?
C17 C16 H16 119.4 ?
C15 C16 H16 119.4 ?
C18 C17 C16 119.9(5) ?
C18 C17 Br2 120.3(4) ?
C16 C17 Br2 119.7(4) ?
C19 C18 C17 120.1(5) ?
C19 C18 H18 120.0 ?
C17 C18 H18 120.0 ?
C18 C19 C14 122.6(5) ?
C18 C19 H19 118.7 ?
C14 C19 H19 118.7 ?
N2 C20 C15 127.7(4) ?
N2 C20 H20 116.2 ?
C15 C20 H20 116.2 ?
N2 C21 C26 109.3(4) ?
N2 C21 C22 109.9(3) ?
C26 C21 C22 111.7(4) ?
N2 C21 H21 108.6 ?
C26 C21 H21 108.6 ?
C22 C21 H21 108.6 ?
C21 C22 C23 110.4(4) ?
C21 C22 H22A 109.6 ?
C23 C22 H22A 109.6 ?
C21 C22 H22B 109.6 ?
C23 C22 H22B 109.6 ?
H22A C22 H22B 108.1 ?
C24 C23 C22 110.5(4) ?
C24 C23 H23A 109.6 ?
C22 C23 H23A 109.6 ?
C24 C23 H23B 109.6 ?
C22 C23 H23B 109.6 ?
H23A C23 H23B 108.1 ?
C25 C24 C23 109.9(4) ?
C25 C24 H24A 109.7 ?
C23 C24 H24A 109.7 ?
C25 C24 H24B 109.7 ?
C23 C24 H24B 109.7 ?
H24A C24 H24B 108.2 ?
C24 C25 C26 110.8(5) ?
C24 C25 H25A 109.5 ?
C26 C25 H25A 109.5 ?
C24 C25 H25B 109.5 ?
C26 C25 H25B 109.5 ?
H25A C25 H25B 108.1 ?
C21 C26 C25 110.5(4) ?
C21 C26 H26A 109.5 ?
C25 C26 H26A 109.5 ?
C21 C26 H26B 109.5 ?
C25 C26 H26B 109.5 ?
H26A C26 H26B 108.1 ?

loop_
_geom_bond_atom_site_label_1
_geom_bond_atom_site_label_2
_geom_bond_distance
_geom_bond_publ_flag
Ni1 O1 1.916(3) y
Ni1 O2 1.919(3) y
Ni1 N2 2.017(4) y
Ni1 N1 2.023(3) y
Br1 C4 1.899(5) ?
Br2 C17 1.901(5) ?
O1 C1 1.317(5) ?
O2 C14 1.316(5) ?
N1 C7 1.275(5) ?
N1 C8 1.487(5) ?
N2 C20 1.278(5) ?
N2 C21 1.483(5) ?
C1 C6 1.422(6) ?
C1 C2 1.427(6) ?
C2 C3 1.397(6) ?
C2 C7 1.449(6) ?
C3 C4 1.381(6) ?
C3 H3 0.93 ?
C4 C5 1.382(7) ?
C5 C6 1.364(7) ?
C5 H5 0.93 ?
C6 H6 0.93 ?
C7 H7 0.93 ?
C8 C9 1.509(7) ?
C8 C13 1.518(6) ?
C8 H8 0.98 ?
C9 C10 1.531(7) ?
C9 H9A 0.97 ?
C9 H9B 0.97 ?
C10 C11 1.499(7) ?
C10 H10A 0.97 ?
C10 H10B 0.97 ?
C11 C12 1.528(7) ?
C11 H11A 0.97 ?
C11 H11B 0.97 ?
C12 C13 1.530(6) ?
C12 H12A 0.97 ?
C12 H12B 0.97 ?
C13 H13A 0.97 ?
C13 H13B 0.97 ?
C14 C19 1.411(6) ?
C14 C15 1.415(6) ?
C15 C16 1.399(6) ?
C15 C20 1.448(6) ?
C16 C17 1.372(6) ?
C16 H16 0.93 ?
C17 C18 1.372(7) ?
C18 C19 1.358(7) ?
C18 H18 0.93 ?
C19 H19 0.93 ?
C20 H20 0.93 ?
C21 C26 1.498(6) ?
C21 C22 1.504(6) ?
C21 H21 0.98 ?
C22 C23 1.533(6) ?
C22 H22A 0.97 ?
C22 H22B 0.97 ?
C23 C24 1.509(7) ?
C23 H23A 0.97 ?
C23 H23B 0.97 ?
C24 C25 1.497(8) ?
C24 H24A 0.97 ?
C24 H24B 0.97 ?
C25 C26 1.534(7) ?
C25 H25A 0.97 ?
C25 H25B 0.97 ?
C26 H26A 0.97 ?
C26 H26B 0.97 ?

loop_
_geom_torsion_atom_site_label_1
_geom_torsion_atom_site_label_2
_geom_torsion_atom_site_label_3
_geom_torsion_atom_site_label_4
_geom_torsion
O2 Ni1 O1 C1 -148.6(3)
N2 Ni1 O1 C1 99.7(3)
N1 Ni1 O1 C1 -28.4(4)
O1 Ni1 O2 C14 -138.8(3)
N2 Ni1 O2 C14 -17.5(4)
N1 Ni1 O2 C14 111.8(3)
O1 Ni1 N1 C7 18.1(4)
O2 Ni1 N1 C7 142.5(3)
N2 Ni1 N1 C7 -103.3(4)
O1 Ni1 N1 C8 -160.7(3)
O2 Ni1 N1 C8 -36.3(4)
N2 Ni1 N1 C8 77.9(3)
O1 Ni1 N2 C20 135.2(3)
O2 Ni1 N2 C20 9.8(4)
N1 Ni1 N2 C20 -113.3(3)
O1 Ni1 N2 C21 -42.8(3)
O2 Ni1 N2 C21 -168.2(3)
N1 Ni1 N2 C21 68.7(3)
Ni1 O1 C1 C6 -158.6(3)
Ni1 O1 C1 C2 24.1(6)
O1 C1 C2 C3 177.1(4)
C6 C1 C2 C3 -0.3(6)
O1 C1 C2 C7 -0.6(7)
C6 C1 C2 C7 -178.0(4)
C1 C2 C3 C4 2.5(7)
C7 C2 C3 C4 -179.6(4)
C2 C3 C4 C5 -2.7(7)
C2 C3 C4 Br1 177.2(3)
C3 C4 C5 C6 0.6(7)
Br1 C4 C5 C6 -179.3(4)
C4 C5 C6 C1 1.7(8)
O1 C1 C6 C5 -179.4(4)
C2 C1 C6 C5 -1.9(7)
C8 N1 C7 C2 176.3(4)
Ni1 N1 C7 C2 -2.6(6)
C3 C2 C7 N1 171.2(4)
C1 C2 C7 N1 -11.0(7)
C7 N1 C8 C9 -107.8(5)
Ni1 N1 C8 C9 71.1(4)
C7 N1 C8 C13 129.3(4)
Ni1 N1 C8 C13 -51.8(5)
N1 C8 C9 C10 -174.9(4)
C13 C8 C9 C10 -53.5(6)
C8 C9 C10 C11 54.6(6)
C9 C10 C11 C12 -56.5(6)
C10 C11 C12 C13 57.8(6)
N1 C8 C13 C12 176.4(4)
C9 C8 C13 C12 54.4(5)
C11 C12 C13 C8 -56.2(5)
Ni1 O2 C14 C19 -165.8(3)
Ni1 O2 C14 C15 16.3(6)
O2 C14 C15 C16 174.3(4)
C19 C14 C15 C16 -3.6(6)
O2 C14 C15 C20 -2.5(7)
C19 C14 C15 C20 179.6(4)
C14 C15 C16 C17 1.6(7)
C20 C15 C16 C17 178.7(4)
C15 C16 C17 C18 0.6(7)
C15 C16 C17 Br2 -179.2(3)
C16 C17 C18 C19 -0.6(7)
Br2 C17 C18 C19 179.2(4)
C17 C18 C19 C14 -1.6(8)
O2 C14 C19 C18 -174.4(4)
C15 C14 C19 C18 3.7(7)
C21 N2 C20 C15 177.7(4)
Ni1 N2 C20 C15 -0.4(6)
C16 C15 C20 N2 176.9(4)
C14 C15 C20 N2 -6.1(7)
C20 N2 C21 C26 -102.3(5)
Ni1 N2 C21 C26 75.8(4)
C20 N2 C21 C22 134.7(4)
Ni1 N2 C21 C22 -47.2(5)
N2 C21 C22 C23 177.2(4)
C26 C21 C22 C23 55.7(5)
C21 C22 C23 C24 -57.0(6)
C22 C23 C24 C25 58.5(6)
C23 C24 C25 C26 -58.4(6)
N2 C21 C26 C25 -177.3(4)
C22 C21 C26 C25 -55.4(6)
C24 C25 C26 C21 56.8(6)
